data_4108292
loop_
_publ_author_name
'Miguel A. Esteruelas'
'Ana B. Masamunt'
'Montserrat Oliv\'an'
'Enrique O\~nate'
'Marta Valencia'

_publ_contact_author
;
  Dr. Montserrat Oliv\'an
  Departamento de Qu\'imica Inorg\'anica - I.C.M.A.
  Universidad de Zaragoza - C.S.I.C.
  50009 Zaragoza, Spain
;
_publ_contact_author_email molivan@unizar.es
_publ_section_title
;
 Aromatic Diosmatricyclic Nitrogen-Containing Compounds
;
_journal_name_full 'Journal of the American Chemical Society'
_journal_page_first 11612
_journal_page_last 11613
_journal_paper_doi 10.1021/ja8048892
_journal_volume 130
_journal_year 2008
_chemical_formula_moiety 'C59 H111 N3 Os2 P4, C7 H8'
_chemical_formula_sum 'C66 H119 N3 Os2 P4'
_chemical_formula_weight 1458.92
_chemical_name_systematic
; 
 ? 
;
_space_group_IT_number 2
_symmetry_cell_setting triclinic
_symmetry_space_group_name_Hall '-P 1'
_symmetry_space_group_name_H-M 'P -1'
_atom_sites_solution_hydrogens geom
_atom_sites_solution_primary direct
_atom_sites_solution_secondary difmap
_audit_creation_method SHELXL-97
_cell_angle_alpha 86.623(5)
_cell_angle_beta 69.525(4)
_cell_angle_gamma 84.738(4)
_cell_formula_units_Z 2
_cell_length_a 12.063(3)
_cell_length_b 16.999(5)
_cell_length_c 17.374(5)
_cell_measurement_reflns_used 7001
_cell_measurement_temperature 100(2)
_cell_measurement_theta_max 24
_cell_measurement_theta_min 2
_cell_volume 3322.2(16)
_computing_cell_refinement 'SAINT+ v. 6.1 (Bruker AXS, 2000)'
_computing_data_collection 'SMART v. 5.625 (Bruker AXS, 2000)'
_computing_data_reduction 'SAINT+ v. 6.1 (Bruker AXS, 2000)'
_computing_molecular_graphics 'XP, SHELXTL v. 6.1 (Bruker, 2000)'
_computing_publication_material 'XCIF, SHELXTL v. 6.1 (Bruker, 2000)'
_computing_structure_refinement 'SHELXL-97 (Sheldrick, 1997)'
_computing_structure_solution 'SHELXS-97 (Sheldrick, 1990)'
_diffrn_ambient_temperature 100(2)
_diffrn_detector_area_resol_mean 8.26
_diffrn_measured_fraction_theta_full 0.983
_diffrn_measured_fraction_theta_max 0.892
_diffrn_measurement_device_type 'Bruker SMART APEX CCD system'
_diffrn_measurement_method '\w rotations with narrow frames'
_diffrn_radiation_monochromator graphite
_diffrn_radiation_source 'fine-focus sealed tube'
_diffrn_radiation_type MoK\a
_diffrn_radiation_wavelength 0.71073
_diffrn_reflns_av_R_equivalents 0.0380
_diffrn_reflns_av_sigmaI/netI 0.0864
_diffrn_reflns_limit_h_max 16
_diffrn_reflns_limit_h_min -16
_diffrn_reflns_limit_k_max 22
_diffrn_reflns_limit_k_min -22
_diffrn_reflns_limit_l_max 22
_diffrn_reflns_limit_l_min -23
_diffrn_reflns_number 31908
_diffrn_reflns_theta_full 27.50
_diffrn_reflns_theta_max 28.95
_diffrn_reflns_theta_min 1.81
_diffrn_standards_decay_% 'no decay'
_exptl_absorpt_coefficient_mu 3.957
_exptl_absorpt_correction_T_max 0.808
_exptl_absorpt_correction_T_min 0.676
_exptl_absorpt_correction_type multi-scan
_exptl_absorpt_process_details
;
Absorption correction performed with SADABS program. This is based on the
method of Blessing: Blessing, R. H., Acta Crystallogr., Sect. A 1995, 51, 33.

SADABS: Area-Detector Absorption Correction. Bruker-AXS 
within SAINT+ package, v. 6.1 (2000).
;
_exptl_crystal_colour 'dark orange'
_exptl_crystal_density_diffrn 1.458
_exptl_crystal_description prism
_exptl_crystal_F_000 1496
_exptl_crystal_size_max 0.11
_exptl_crystal_size_mid 0.08
_exptl_crystal_size_min 0.03
_refine_diff_density_max 2.570
_refine_diff_density_min -1.125
_refine_diff_density_rms 0.132
_refine_ls_extinction_method none
_refine_ls_goodness_of_fit_ref 0.900
_refine_ls_hydrogen_treatment mixed
_refine_ls_matrix_type full
_refine_ls_number_parameters 691
_refine_ls_number_reflns 15702
_refine_ls_number_restraints 80
_refine_ls_restrained_S_all 0.900
_refine_ls_R_factor_all 0.0720
_refine_ls_R_factor_gt 0.0432
_refine_ls_shift/su_max 0.002
_refine_ls_shift/su_mean 0.000
_refine_ls_structure_factor_coef Fsqd
_refine_ls_weighting_details 'calc w=1/[\s^2^(Fo^2^)+(0.0271P)^2^+0.0000P] where P=(Fo^2^+2Fc^2^)/3'
_refine_ls_weighting_scheme calc
_refine_ls_wR_factor_gt 0.0766
_refine_ls_wR_factor_ref 0.0832
_reflns_number_gt 10974
_reflns_number_total 15702
_reflns_threshold_expression >2sigma(I)
_cod_data_source_file ja8048892_si_002_2.cif
_cod_data_source_block mae320as
_cod_original_cell_volume 3322.2(15)
_cod_database_code 4108292

loop_
_symmetry_equiv_pos_as_xyz
'x, y, z'
'-x, -y, -z'

loop_
_atom_site_label
_atom_site_type_symbol
_atom_site_fract_x
_atom_site_fract_y
_atom_site_fract_z
_atom_site_U_iso_or_equiv
_atom_site_adp_type
_atom_site_occupancy
_atom_site_symmetry_multiplicity
_atom_site_calc_flag
_atom_site_refinement_flags
_atom_site_disorder_assembly
_atom_site_disorder_group
Os1 Os 0.905689(18) 0.708093(12) 0.315714(14) 0.02608(6) Uani 1 1 d D A .
H02 H 0.9527 0.6262 0.2720 0.031 Uiso 1 1 d RD . .
H01 H 0.935(4) 0.701(3) 0.2202(8) 0.031 Uiso 1 1 d D . .
H03 H 0.865(5) 0.649(2) 0.392(2) 0.056(18) Uiso 1 1 d D . .
Os2 Os 0.704106(18) 0.784312(11) 0.702713(14) 0.02526(6) Uani 1 1 d D A .
H04 H 0.648(4) 0.809(3) 0.7949(10) 0.032(14) Uiso 1 1 d D . .
H05 H 0.681(5) 0.725(3) 0.779(2) 0.064(19) Uiso 1 1 d D . .
H06 H 0.747(5) 0.6954(11) 0.679(3) 0.057(18) Uiso 1 1 d D . .
P1 P 1.10507(12) 0.70232(8) 0.30325(10) 0.0283(3) Uani 1 1 d . . .
P2 P 0.72236(12) 0.66686(8) 0.32393(10) 0.0295(3) Uani 1 1 d . . .
P3 P 0.89793(12) 0.79553(8) 0.69900(9) 0.0276(3) Uani 1 1 d . . .
P4 P 0.52085(12) 0.73267(8) 0.72807(10) 0.0293(3) Uani 1 1 d . . .
N1 N 0.7479(4) 0.9064(2) 0.4709(3) 0.0263(10) Uani 1 1 d . . .
N2 N 0.8913(4) 0.8303(2) 0.2724(3) 0.0299(11) Uani 1 1 d . . .
N3 N 0.6505(4) 0.9086(2) 0.6866(3) 0.0268(10) Uani 1 1 d . A .
C1 C 0.8319(4) 0.7722(3) 0.4240(3) 0.0257(12) Uani 1 1 d . . .
C2 C 0.8005(4) 0.7491(3) 0.5083(4) 0.0253(11) Uani 1 1 d . A .
H2 H 0.8159 0.6950 0.5211 0.030 Uiso 1 1 calc R . .
C3 C 0.7479(4) 0.8008(3) 0.5751(3) 0.0262(12) Uani 1 1 d . . .
C4 C 0.7237(4) 0.8796(3) 0.5474(4) 0.0248(12) Uani 1 1 d . A .
C5 C 0.8018(4) 0.8541(3) 0.4115(3) 0.0230(11) Uani 1 1 d . A .
C6 C 0.6688(4) 0.9364(3) 0.6118(3) 0.0259(12) Uani 1 1 d . . .
C7 C 0.6342(5) 1.0206(3) 0.5918(4) 0.0333(14) Uani 1 1 d . A .
H7A H 0.5527 1.0245 0.5919 0.050 Uiso 1 1 calc R . .
H7B H 0.6881 1.0365 0.5374 0.050 Uiso 1 1 calc R . .
H7C H 0.6395 1.0555 0.6332 0.050 Uiso 1 1 calc R . .
C8 C 0.8356(4) 0.8831(3) 0.3279(4) 0.0273(12) Uani 1 1 d . A .
C9 C 0.8035(5) 0.9680(3) 0.3069(4) 0.0337(14) Uani 1 1 d . . .
H9A H 0.8619 1.0020 0.3118 0.051 Uiso 1 1 calc R A .
H9B H 0.7244 0.9851 0.3449 0.051 Uiso 1 1 calc R . .
H9C H 0.8033 0.9716 0.2504 0.051 Uiso 1 1 calc R . .
C10 C 0.5984(5) 0.9603(3) 0.7543(4) 0.0310(13) Uani 1 1 d . . .
C11 C 0.4781(5) 0.9785(3) 0.7847(4) 0.0471(17) Uani 1 1 d . A .
H11 H 0.4280 0.9566 0.7612 0.056 Uiso 1 1 calc R . .
C12 C 0.4298(6) 1.0291(4) 0.8500(5) 0.057(2) Uani 1 1 d . . .
H12 H 0.3465 1.0419 0.8698 0.068 Uiso 1 1 calc R A .
C13 C 0.4971(7) 1.0611(4) 0.8867(4) 0.0521(19) Uani 1 1 d . A .
C14 C 0.6163(7) 1.0448(4) 0.8542(5) 0.068(2) Uani 1 1 d . . .
H14 H 0.6660 1.0682 0.8769 0.082 Uiso 1 1 calc R A .
C15 C 0.6676(6) 0.9946(4) 0.7885(4) 0.057(2) Uani 1 1 d . A .
H15 H 0.7514 0.9842 0.7672 0.068 Uiso 1 1 calc R . .
C16 C 0.4432(7) 1.1153(4) 0.9576(4) 0.080(3) Uani 1 1 d . . .
H16A H 0.3794 1.1502 0.9484 0.120 Uiso 1 1 calc R A .
H16B H 0.5042 1.1472 0.9621 0.120 Uiso 1 1 calc R . .
H16C H 0.4107 1.0840 1.0085 0.120 Uiso 1 1 calc R . .
C17 C 0.9500(5) 0.8582(3) 0.1893(4) 0.0391(15) Uani 1 1 d . A .
C18 C 0.9311(5) 0.8292(4) 0.1226(4) 0.0417(16) Uani 1 1 d . . .
H18 H 0.8730 0.7922 0.1318 0.050 Uiso 1 1 calc R A .
C19 C 0.9940(6) 0.8524(4) 0.0433(4) 0.0537(18) Uani 1 1 d . A .
H19 H 0.9799 0.8306 -0.0012 0.064 Uiso 1 1 calc R . .
C20 C 1.0788(6) 0.9080(4) 0.0276(4) 0.0463(16) Uani 1 1 d . . .
C21 C 1.0980(6) 0.9377(4) 0.0934(4) 0.0455(16) Uani 1 1 d . A .
H21 H 1.1560 0.9748 0.0839 0.055 Uiso 1 1 calc R . .
C22 C 1.0341(5) 0.9145(3) 0.1733(4) 0.0428(16) Uani 1 1 d . . .
H22 H 1.0474 0.9370 0.2178 0.051 Uiso 1 1 calc R A .
C23 C 1.1498(6) 0.9334(4) -0.0594(4) 0.070(2) Uani 1 1 d . A .
H23A H 1.1016 0.9728 -0.0800 0.104 Uiso 1 1 calc R . .
H23B H 1.1721 0.8874 -0.0946 0.104 Uiso 1 1 calc R . .
H23C H 1.2215 0.9565 -0.0599 0.104 Uiso 1 1 calc R . .
C24A C 1.1663(7) 0.6021(4) 0.3192(4) 0.0359(18) Uiso 0.70 1 d PDU A 1
H24A H 1.2511 0.6067 0.3131 0.043 Uiso 0.70 1 calc PR A 1
C25A C 1.1063(11) 0.5672(6) 0.4054(5) 0.040(3) Uiso 0.70 1 d PDU A 1
H25A H 1.0296 0.5491 0.4095 0.048 Uiso 0.70 1 calc PR A 1
H25B H 1.0939 0.6078 0.4461 0.048 Uiso 0.70 1 calc PR A 1
H25C H 1.1569 0.5225 0.4159 0.048 Uiso 0.70 1 calc PR A 1
C26A C 1.1674(10) 0.5435(5) 0.2544(5) 0.050(2) Uiso 0.70 1 d PDU A 1
H26A H 1.2092 0.4932 0.2624 0.061 Uiso 0.70 1 calc PR A 1
H26B H 1.2081 0.5654 0.1992 0.061 Uiso 0.70 1 calc PR A 1
H26C H 1.0857 0.5346 0.2603 0.061 Uiso 0.70 1 calc PR A 1
C24B C 1.1765(13) 0.7977(10) 0.2876(11) 0.031(3) Uiso 0.30 1 d PDU A 2
H24B H 1.1590 0.8245 0.2399 0.037 Uiso 0.30 1 calc PR A 2
C25B C 1.3126(12) 0.7975(12) 0.2633(13) 0.050(5) Uiso 0.30 1 d PDU A 2
H25D H 1.3360 0.8518 0.2518 0.060 Uiso 0.30 1 calc PR A 2
H25E H 1.3514 0.7662 0.2141 0.060 Uiso 0.30 1 calc PR A 2
H25F H 1.3367 0.7742 0.3085 0.060 Uiso 0.30 1 calc PR A 2
C26B C 1.114(2) 0.8526(15) 0.3591(14) 0.037(5) Uiso 0.30 1 d PDU A 2
H26D H 1.1583 0.8999 0.3516 0.044 Uiso 0.30 1 calc PR A 2
H26E H 1.1117 0.8251 0.4108 0.044 Uiso 0.30 1 calc PR A 2
H26F H 1.0334 0.8681 0.3606 0.044 Uiso 0.30 1 calc PR A 2
C27A C 1.2142(7) 0.7386(6) 0.2033(5) 0.054(2) Uiso 0.70 1 d PDU A 1
H27A H 1.2033 0.7976 0.2039 0.065 Uiso 0.70 1 calc PR A 1
C28A C 1.1920(9) 0.7147(6) 0.1262(6) 0.061(3) Uiso 0.70 1 d PDU A 1
H28A H 1.2419 0.7437 0.0780 0.073 Uiso 0.70 1 calc PR A 1
H28B H 1.1083 0.7273 0.1329 0.073 Uiso 0.70 1 calc PR A 1
H28C H 1.2116 0.6578 0.1186 0.073 Uiso 0.70 1 calc PR A 1
C29A C 1.3464(8) 0.7167(7) 0.1918(7) 0.086(4) Uiso 0.70 1 d PDU A 1
H29A H 1.3612 0.6590 0.1930 0.103 Uiso 0.70 1 calc PR A 1
H29B H 1.3651 0.7388 0.2362 0.103 Uiso 0.70 1 calc PR A 1
H29C H 1.3966 0.7383 0.1388 0.103 Uiso 0.70 1 calc PR A 1
C27B C 1.2115(18) 0.6468(9) 0.2146(10) 0.044(3) Uiso 0.30 1 d PDU A 2
H27B H 1.2901 0.6416 0.2225 0.053 Uiso 0.30 1 calc PR A 2
C28B C 1.180(2) 0.5627(9) 0.2056(12) 0.040(4) Uiso 0.30 1 d PDU A 2
H28D H 1.1177 0.5657 0.1815 0.048 Uiso 0.30 1 calc PR A 2
H28E H 1.1524 0.5362 0.2599 0.048 Uiso 0.30 1 calc PR A 2
H28F H 1.2510 0.5327 0.1699 0.048 Uiso 0.30 1 calc PR A 2
C29B C 1.227(2) 0.6949(11) 0.1345(13) 0.057(5) Uiso 0.30 1 d PDU A 2
H29D H 1.3061 0.6807 0.0943 0.068 Uiso 0.30 1 calc PR A 2
H29E H 1.2204 0.7514 0.1454 0.068 Uiso 0.30 1 calc PR A 2
H29F H 1.1662 0.6835 0.1126 0.068 Uiso 0.30 1 calc PR A 2
C30A C 1.1371(7) 0.7584(4) 0.3811(5) 0.0391(19) Uiso 0.70 1 d PDU A 1
H30A H 1.0736 0.7456 0.4343 0.047 Uiso 0.70 1 calc PR A 1
C31A C 1.1180(10) 0.8474(6) 0.3688(7) 0.035(3) Uiso 0.70 1 d PDU A 1
H31A H 1.1274 0.8744 0.4142 0.042 Uiso 0.70 1 calc PR A 1
H31B H 1.0379 0.8607 0.3676 0.042 Uiso 0.70 1 calc PR A 1
H31C H 1.1765 0.8645 0.3168 0.042 Uiso 0.70 1 calc PR A 1
C32A C 1.2536(7) 0.7365(5) 0.3971(6) 0.058(3) Uiso 0.70 1 d PDU A 1
H32A H 1.3195 0.7581 0.3523 0.070 Uiso 0.70 1 calc PR A 1
H32B H 1.2672 0.6788 0.4001 0.070 Uiso 0.70 1 calc PR A 1
H32C H 1.2486 0.7585 0.4492 0.070 Uiso 0.70 1 calc PR A 1
C30B C 1.1290(13) 0.6527(9) 0.3968(11) 0.030(3) Uiso 0.30 1 d PDU A 2
H30B H 1.0710 0.6839 0.4429 0.036 Uiso 0.30 1 calc PR A 2
C31B C 1.2470(14) 0.6582(11) 0.4109(13) 0.040(4) Uiso 0.30 1 d PDU A 2
H31D H 1.2635 0.6107 0.4411 0.048 Uiso 0.30 1 calc PR A 2
H31E H 1.2416 0.7049 0.4427 0.048 Uiso 0.30 1 calc PR A 2
H31F H 1.3113 0.6623 0.3577 0.048 Uiso 0.30 1 calc PR A 2
C32B C 1.089(2) 0.5683(12) 0.4182(17) 0.040(5) Uiso 0.30 1 d PDU A 2
H32D H 1.1387 0.5327 0.3751 0.048 Uiso 0.30 1 calc PR A 2
H32E H 1.0059 0.5679 0.4223 0.048 Uiso 0.30 1 calc PR A 2
H32F H 1.0968 0.5505 0.4709 0.048 Uiso 0.30 1 calc PR A 2
C33 C 0.6539(5) 0.6099(3) 0.4212(4) 0.0310(13) Uani 1 1 d . A .
H33 H 0.6613 0.6421 0.4654 0.037 Uiso 1 1 calc R . .
C34 C 0.5220(5) 0.5965(3) 0.4479(4) 0.0418(16) Uani 1 1 d . . .
H34A H 0.5093 0.5617 0.4092 0.063 Uiso 1 1 calc R A .
H34B H 0.4762 0.6473 0.4486 0.063 Uiso 1 1 calc R . .
H34C H 0.4959 0.5718 0.5031 0.063 Uiso 1 1 calc R . .
C35 C 0.7232(5) 0.5301(3) 0.4260(4) 0.0433(17) Uani 1 1 d . . .
H35A H 0.6971 0.5096 0.4829 0.065 Uiso 1 1 calc R A .
H35B H 0.8083 0.5375 0.4073 0.065 Uiso 1 1 calc R . .
H35C H 0.7083 0.4924 0.3908 0.065 Uiso 1 1 calc R . .
C36 C 0.5949(5) 0.7393(3) 0.3257(4) 0.0378(15) Uani 1 1 d . A .
H36 H 0.5266 0.7079 0.3304 0.045 Uiso 1 1 calc R . .
C37 C 0.6190(5) 0.7895(4) 0.2479(4) 0.0504(18) Uani 1 1 d . . .
H37A H 0.5487 0.8250 0.2517 0.076 Uiso 1 1 calc R A .
H37B H 0.6376 0.7553 0.2009 0.076 Uiso 1 1 calc R . .
H37C H 0.6865 0.8208 0.2407 0.076 Uiso 1 1 calc R . .
C38 C 0.5556(5) 0.7915(3) 0.4010(4) 0.0392(15) Uani 1 1 d . . .
H38A H 0.6082 0.8346 0.3906 0.059 Uiso 1 1 calc R A .
H38B H 0.5595 0.7597 0.4490 0.059 Uiso 1 1 calc R . .
H38C H 0.4739 0.8137 0.4114 0.059 Uiso 1 1 calc R . .
C39 C 0.7305(5) 0.6057(3) 0.2357(4) 0.0373(15) Uani 1 1 d . A .
H39 H 0.7554 0.6420 0.1863 0.045 Uiso 1 1 calc R . .
C40 C 0.6148(5) 0.5750(4) 0.2365(4) 0.0543(19) Uani 1 1 d . . .
H40A H 0.6278 0.5515 0.1836 0.081 Uiso 1 1 calc R A .
H40B H 0.5535 0.6189 0.2457 0.081 Uiso 1 1 calc R . .
H40C H 0.5891 0.5349 0.2807 0.081 Uiso 1 1 calc R . .
C41 C 0.8244(6) 0.5360(4) 0.2163(4) 0.056(2) Uani 1 1 d . . .
H41A H 0.8010 0.4952 0.2600 0.083 Uiso 1 1 calc R A .
H41B H 0.9009 0.5541 0.2127 0.083 Uiso 1 1 calc R . .
H41C H 0.8314 0.5140 0.1638 0.083 Uiso 1 1 calc R . .
C42 C 0.9206(5) 0.8470(4) 0.7844(4) 0.0415(15) Uani 1 1 d . . .
H42 H 0.9185 0.9045 0.7688 0.050 Uiso 1 1 calc R . .
C43 C 1.0392(5) 0.8276(4) 0.7971(4) 0.061(2) Uani 1 1 d . . .
H43A H 1.0462 0.8634 0.8371 0.091 Uiso 1 1 calc R . .
H43B H 1.1042 0.8340 0.7447 0.091 Uiso 1 1 calc R . .
H43C H 1.0435 0.7729 0.8177 0.091 Uiso 1 1 calc R . .
C44 C 0.8214(5) 0.8394(4) 0.8667(4) 0.0518(18) Uani 1 1 d . . .
H44A H 0.8155 0.7836 0.8838 0.078 Uiso 1 1 calc R . .
H44B H 0.7462 0.8614 0.8615 0.078 Uiso 1 1 calc R . .
H44C H 0.8384 0.8685 0.9078 0.078 Uiso 1 1 calc R . .
C45 C 0.9835(5) 0.6990(3) 0.6978(4) 0.0343(14) Uani 1 1 d . . .
H45 H 1.0636 0.7109 0.6970 0.041 Uiso 1 1 calc R . .
C46 C 0.9297(6) 0.6477(3) 0.7749(4) 0.0510(18) Uani 1 1 d . . .
H46A H 0.8514 0.6336 0.7775 0.076 Uiso 1 1 calc R . .
H46B H 0.9214 0.6771 0.8237 0.076 Uiso 1 1 calc R . .
H46C H 0.9816 0.5995 0.7729 0.076 Uiso 1 1 calc R . .
C47 C 1.0037(5) 0.6526(3) 0.6212(4) 0.0427(16) Uani 1 1 d . . .
H47A H 1.0601 0.6069 0.6194 0.064 Uiso 1 1 calc R . .
H47B H 1.0359 0.6866 0.5722 0.064 Uiso 1 1 calc R . .
H47C H 0.9282 0.6345 0.6226 0.064 Uiso 1 1 calc R . .
C48 C 0.9968(5) 0.8472(3) 0.6062(4) 0.0361(14) Uani 1 1 d . . .
H48 H 0.9842 0.8247 0.5583 0.043 Uiso 1 1 calc R . .
C49 C 0.9599(5) 0.9354(3) 0.6035(4) 0.0473(17) Uani 1 1 d . . .
H49A H 0.9773 0.9617 0.6462 0.071 Uiso 1 1 calc R . .
H49B H 0.8747 0.9428 0.6131 0.071 Uiso 1 1 calc R . .
H49C H 1.0041 0.9582 0.5495 0.071 Uiso 1 1 calc R . .
C50 C 1.1310(5) 0.8381(4) 0.5876(4) 0.0532(19) Uani 1 1 d . . .
H50A H 1.1716 0.8626 0.5337 0.080 Uiso 1 1 calc R . .
H50B H 1.1576 0.7819 0.5873 0.080 Uiso 1 1 calc R . .
H50C H 1.1498 0.8641 0.6299 0.080 Uiso 1 1 calc R . .
C51 C 0.5271(5) 0.6229(3) 0.7396(4) 0.0350(14) Uani 1 1 d . . .
H51 H 0.4451 0.6072 0.7500 0.042 Uiso 1 1 calc R . .
C52 C 0.6076(5) 0.5835(3) 0.6603(4) 0.0420(16) Uani 1 1 d . . .
H52A H 0.6891 0.5981 0.6473 0.063 Uiso 1 1 calc R . .
H52B H 0.5795 0.6013 0.6152 0.063 Uiso 1 1 calc R . .
H52C H 0.6058 0.5260 0.6677 0.063 Uiso 1 1 calc R . .
C53 C 0.5616(5) 0.5916(3) 0.8130(4) 0.0486(17) Uani 1 1 d . . .
H53A H 0.5604 0.5339 0.8172 0.073 Uiso 1 1 calc R . .
H53B H 0.5050 0.6146 0.8635 0.073 Uiso 1 1 calc R . .
H53C H 0.6416 0.6062 0.8055 0.073 Uiso 1 1 calc R . .
C54 C 0.4581(5) 0.7484(3) 0.6440(4) 0.0318(13) Uani 1 1 d . . .
H54 H 0.5263 0.7361 0.5924 0.038 Uiso 1 1 calc R . .
C55 C 0.4191(5) 0.8360(3) 0.6344(4) 0.0410(16) Uani 1 1 d . . .
H55A H 0.4080 0.8452 0.5813 0.061 Uiso 1 1 calc R . .
H55B H 0.4803 0.8689 0.6370 0.061 Uiso 1 1 calc R . .
H55C H 0.3443 0.8498 0.6788 0.061 Uiso 1 1 calc R . .
C56 C 0.3605(5) 0.6977(3) 0.6427(4) 0.0413(16) Uani 1 1 d . . .
H56A H 0.2855 0.7149 0.6854 0.062 Uiso 1 1 calc R . .
H56B H 0.3820 0.6421 0.6532 0.062 Uiso 1 1 calc R . .
H56C H 0.3512 0.7035 0.5888 0.062 Uiso 1 1 calc R . .
C57 C 0.3928(5) 0.7648(3) 0.8225(4) 0.0391(15) Uani 1 1 d . . .
H57 H 0.3561 0.8150 0.8058 0.047 Uiso 1 1 calc R . .
C58 C 0.4298(5) 0.7861(4) 0.8937(4) 0.0485(17) Uani 1 1 d . . .
H58A H 0.3592 0.8038 0.9398 0.073 Uiso 1 1 calc R . .
H58B H 0.4838 0.8286 0.8759 0.073 Uiso 1 1 calc R . .
H58C H 0.4702 0.7396 0.9113 0.073 Uiso 1 1 calc R . .
C59 C 0.2918(5) 0.7082(4) 0.8545(4) 0.0524(18) Uani 1 1 d . . .
H59A H 0.3185 0.6613 0.8808 0.079 Uiso 1 1 calc R . .
H59B H 0.2709 0.6922 0.8084 0.079 Uiso 1 1 calc R . .
H59C H 0.2222 0.7353 0.8946 0.079 Uiso 1 1 calc R . .
C60A C 0.9440(13) 0.6226(14) -0.0055(17) 0.111(5) Uiso 0.50 1 d PDU B 1
H60A H 0.9488 0.6267 0.0492 0.167 Uiso 0.50 1 calc PR B 1
H60B H 0.9676 0.6715 -0.0375 0.167 Uiso 0.50 1 calc PR B 1
H60C H 0.9973 0.5780 -0.0336 0.167 Uiso 0.50 1 calc PR B 1
C61A C 0.8139(9) 0.6091(10) 0.0029(12) 0.100(3) Uiso 0.50 1 d PGDU B 1
C62A C 0.7885(11) 0.5342(8) -0.0110(11) 0.103(3) Uiso 0.50 1 d PGU B 1
H62A H 0.8502 0.4930 -0.0269 0.123 Uiso 0.50 1 calc PR B 1
C63A C 0.6730(12) 0.5195(7) -0.0017(11) 0.105(3) Uiso 0.50 1 d PGU B 1
H63A H 0.6557 0.4683 -0.0112 0.126 Uiso 0.50 1 calc PR B 1
C64A C 0.5828(9) 0.5797(9) 0.0215(10) 0.108(3) Uiso 0.50 1 d PGU B 1
H64A H 0.5039 0.5697 0.0279 0.130 Uiso 0.50 1 calc PR B 1
C65A C 0.6081(11) 0.6546(8) 0.0354(12) 0.109(3) Uiso 0.50 1 d PGU B 1
H65A H 0.5465 0.6958 0.0513 0.131 Uiso 0.50 1 calc PR B 1
C66A C 0.7237(13) 0.6693(8) 0.0261(13) 0.103(3) Uiso 0.50 1 d PGU B 1
H66A H 0.7410 0.7205 0.0356 0.124 Uiso 0.50 1 calc PR B 1
C60B C 0.9763(15) 0.6467(14) -0.0050(17) 0.117(6) Uiso 0.50 1 d PDU C 2
H60D H 0.9613 0.6769 0.0444 0.175 Uiso 0.50 1 calc PR C 2
H60E H 1.0040 0.6814 -0.0539 0.175 Uiso 0.50 1 calc PR C 2
H60F H 1.0370 0.6034 -0.0077 0.175 Uiso 0.50 1 calc PR C 2
C61B C 0.8604(10) 0.6123(10) -0.0016(12) 0.101(3) Uiso 0.50 1 d PGDU C 2
C62B C 0.8469(10) 0.5365(8) -0.0213(11) 0.103(3) Uiso 0.50 1 d PGU C 2
H62B H 0.9130 0.4985 -0.0363 0.124 Uiso 0.50 1 calc PR C 2
C63B C 0.7367(13) 0.5165(7) -0.0192(11) 0.106(3) Uiso 0.50 1 d PGU C 2
H63B H 0.7275 0.4647 -0.0327 0.128 Uiso 0.50 1 calc PR C 2
C64B C 0.6400(9) 0.5722(9) 0.0027(11) 0.108(3) Uiso 0.50 1 d PGU C 2
H64B H 0.5647 0.5585 0.0042 0.130 Uiso 0.50 1 calc PR C 2
C65B C 0.6535(11) 0.6480(8) 0.0225(12) 0.105(3) Uiso 0.50 1 d PGU C 2
H65B H 0.5874 0.6860 0.0374 0.126 Uiso 0.50 1 calc PR C 2
C66B C 0.7637(13) 0.6680(8) 0.0203(13) 0.101(3) Uiso 0.50 1 d PGU C 2
H66B H 0.7729 0.7198 0.0338 0.121 Uiso 0.50 1 calc PR C 2

loop_
_atom_site_aniso_label
_atom_site_aniso_U_11
_atom_site_aniso_U_22
_atom_site_aniso_U_33
_atom_site_aniso_U_23
_atom_site_aniso_U_13
_atom_site_aniso_U_12
Os1 0.02184(12) 0.02111(11) 0.03859(15) -0.00534(10) -0.01492(11) 0.00256(9)
Os2 0.02170(12) 0.01918(11) 0.03595(15) -0.00139(9) -0.01212(11) 0.00213(9)
P1 0.0204(7) 0.0238(7) 0.0414(10) -0.0043(6) -0.0120(7) 0.0022(6)
P2 0.0235(8) 0.0228(7) 0.0462(10) -0.0039(7) -0.0177(7) 0.0028(6)
P3 0.0257(8) 0.0236(7) 0.0362(9) -0.0019(6) -0.0149(7) 0.0018(6)
P4 0.0224(8) 0.0230(7) 0.0420(10) 0.0001(6) -0.0117(7) 0.0025(6)
N1 0.026(2) 0.018(2) 0.038(3) -0.002(2) -0.016(2) 0.0021(18)
N2 0.031(3) 0.029(2) 0.036(3) 0.002(2) -0.021(2) 0.002(2)
N3 0.018(2) 0.021(2) 0.039(3) -0.007(2) -0.008(2) 0.0034(18)
C1 0.020(3) 0.019(3) 0.043(4) 0.000(2) -0.017(3) -0.003(2)
C2 0.017(2) 0.017(2) 0.044(3) -0.002(2) -0.014(2) 0.0042(19)
C3 0.018(3) 0.021(3) 0.044(4) -0.004(2) -0.017(3) 0.001(2)
C4 0.017(3) 0.019(3) 0.041(4) -0.008(2) -0.013(3) 0.002(2)
C5 0.019(3) 0.021(3) 0.032(3) 0.001(2) -0.012(2) -0.002(2)
C6 0.021(3) 0.019(3) 0.038(4) -0.003(2) -0.011(3) 0.003(2)
C7 0.036(3) 0.023(3) 0.040(4) -0.001(3) -0.014(3) 0.003(2)
C8 0.025(3) 0.024(3) 0.039(4) -0.004(2) -0.019(3) 0.002(2)
C9 0.041(3) 0.023(3) 0.041(4) 0.000(2) -0.020(3) 0.003(2)
C10 0.031(3) 0.018(3) 0.039(4) -0.002(2) -0.008(3) 0.007(2)
C11 0.032(3) 0.039(4) 0.063(5) -0.015(3) -0.006(3) -0.002(3)
C12 0.036(4) 0.036(4) 0.074(6) -0.007(4) 0.012(4) 0.000(3)
C13 0.073(5) 0.035(4) 0.038(4) -0.008(3) -0.008(4) 0.008(4)
C14 0.071(5) 0.072(5) 0.074(6) -0.044(4) -0.040(5) 0.025(4)
C15 0.036(4) 0.061(4) 0.076(6) -0.036(4) -0.021(4) 0.013(3)
C16 0.112(7) 0.055(5) 0.051(5) -0.016(4) -0.002(5) 0.011(5)
C17 0.036(4) 0.034(3) 0.048(4) -0.001(3) -0.018(3) 0.006(3)
C18 0.039(4) 0.052(4) 0.043(4) 0.004(3) -0.023(3) -0.021(3)
C19 0.063(5) 0.062(5) 0.043(4) 0.002(4) -0.026(4) -0.017(4)
C20 0.042(4) 0.049(4) 0.047(4) 0.007(3) -0.014(3) -0.009(3)
C21 0.041(4) 0.044(4) 0.051(5) 0.003(3) -0.017(3) -0.007(3)
C22 0.046(4) 0.037(3) 0.052(4) -0.003(3) -0.025(3) -0.004(3)
C23 0.070(5) 0.080(6) 0.060(5) 0.009(4) -0.020(4) -0.027(4)
C33 0.027(3) 0.027(3) 0.043(4) -0.003(3) -0.017(3) -0.001(2)
C34 0.030(3) 0.038(3) 0.059(5) 0.003(3) -0.018(3) -0.001(3)
C35 0.026(3) 0.029(3) 0.074(5) 0.002(3) -0.017(3) -0.002(3)
C36 0.033(3) 0.024(3) 0.067(5) 0.001(3) -0.030(3) 0.000(2)
C37 0.043(4) 0.044(4) 0.073(5) 0.014(3) -0.033(4) -0.003(3)
C38 0.029(3) 0.028(3) 0.066(5) -0.008(3) -0.025(3) 0.008(2)
C39 0.039(3) 0.037(3) 0.047(4) -0.008(3) -0.027(3) -0.001(3)
C40 0.050(4) 0.057(4) 0.066(5) -0.019(4) -0.029(4) -0.009(3)
C41 0.055(4) 0.050(4) 0.074(5) -0.028(4) -0.037(4) 0.009(3)
C42 0.040(4) 0.042(4) 0.046(4) -0.005(3) -0.018(3) -0.003(3)
C43 0.045(4) 0.090(6) 0.062(5) -0.027(4) -0.035(4) 0.003(4)
C44 0.050(4) 0.063(5) 0.048(4) -0.011(4) -0.023(4) -0.002(3)
C45 0.028(3) 0.034(3) 0.043(4) 0.000(3) -0.017(3) 0.007(2)
C46 0.049(4) 0.037(4) 0.069(5) 0.005(3) -0.028(4) 0.011(3)
C47 0.034(3) 0.035(3) 0.062(5) -0.011(3) -0.023(3) 0.012(3)
C48 0.027(3) 0.043(4) 0.043(4) 0.005(3) -0.018(3) -0.005(3)
C49 0.037(4) 0.048(4) 0.065(5) 0.020(3) -0.028(4) -0.014(3)
C50 0.024(3) 0.069(5) 0.066(5) 0.022(4) -0.017(3) -0.009(3)
C51 0.025(3) 0.023(3) 0.057(4) 0.004(3) -0.014(3) -0.005(2)
C52 0.036(3) 0.019(3) 0.074(5) -0.007(3) -0.023(3) 0.003(2)
C53 0.042(4) 0.035(4) 0.068(5) 0.012(3) -0.020(4) -0.002(3)
C54 0.024(3) 0.029(3) 0.043(4) -0.004(3) -0.012(3) 0.003(2)
C55 0.037(3) 0.029(3) 0.065(5) 0.000(3) -0.028(3) -0.002(3)
C56 0.031(3) 0.033(3) 0.065(5) -0.001(3) -0.024(3) -0.002(3)
C57 0.029(3) 0.038(3) 0.043(4) 0.002(3) -0.005(3) 0.006(3)
C58 0.034(4) 0.063(4) 0.040(4) -0.008(3) -0.002(3) 0.002(3)
C59 0.031(4) 0.064(5) 0.052(5) 0.003(4) -0.003(3) -0.004(3)

loop_
_atom_type_symbol
_atom_type_description
_atom_type_scat_dispersion_real
_atom_type_scat_dispersion_imag
_atom_type_scat_source
C C 0.0033 0.0016 'International Tables Vol C Tables 4.2.6.8 and 6.1.1.4'
H H 0.0000 0.0000 'International Tables Vol C Tables 4.2.6.8 and 6.1.1.4'
N N 0.0061 0.0033 'International Tables Vol C Tables 4.2.6.8 and 6.1.1.4'
P P 0.1023 0.0942 'International Tables Vol C Tables 4.2.6.8 and 6.1.1.4'
Os Os -1.2165 7.6030 'International Tables Vol C Tables 4.2.6.8 and 6.1.1.4'

loop_
_geom_angle_atom_site_label_1
_geom_angle_atom_site_label_2
_geom_angle_atom_site_label_3
_geom_angle
C1 Os1 N2 75.85(18)
C1 Os1 P1 99.19(13)
N2 Os1 P1 97.25(12)
C1 Os1 P2 93.02(14)
N2 Os1 P2 100.94(12)
P1 Os1 P2 160.11(5)
C1 Os1 H02 149.6
N2 Os1 H02 134.5
P1 Os1 H02 79.2
P2 Os1 H02 82.3
C1 Os1 H01 150.6(16)
N2 Os1 H01 76.3(16)
P1 Os1 H01 93.5(16)
P2 Os1 H01 83.1(16)
H02 Os1 H01 58.9
C1 Os1 H03 70.4(19)
N2 Os1 H03 145.1(19)
P1 Os1 H03 97(2)
P2 Os1 H03 73(2)
H02 Os1 H03 79.6
H01 Os1 H03 134(3)
C3 Os2 N3 75.78(18)
C3 Os2 P4 96.68(14)
N3 Os2 P4 98.32(11)
C3 Os2 P3 94.09(14)
N3 Os2 P3 99.85(11)
P4 Os2 P3 160.69(5)
C3 Os2 H04 155.4(17)
N3 Os2 H04 79.8(17)
P4 Os2 H04 83.8(17)
P3 Os2 H04 93.0(17)
C3 Os2 H05 148(2)
N3 Os2 H05 135(2)
P4 Os2 H05 72(2)
P3 Os2 H05 91(2)
H04 Os2 H05 56(2)
C3 Os2 H06 83(2)
N3 Os2 H06 158(2)
P4 Os2 H06 79.7(19)
P3 Os2 H06 85.8(19)
H04 Os2 H06 121(3)
H05 Os2 H06 66(3)
C24A P1 C30A 101.6(3)
C24A P1 C27B 59.7(5)
C30A P1 C27B 128.7(6)
C24A P1 C24B 128.9(5)
C30A P1 C24B 52.3(6)
C27B P1 C24B 100.0(7)
C24A P1 C27A 104.4(4)
C30A P1 C27A 102.8(4)
C27B P1 C27A 49.3(5)
C24B P1 C27A 54.8(6)
C24A P1 C30B 49.1(5)
C30A P1 C30B 57.6(5)
C27B P1 C30B 104.9(7)
C24B P1 C30B 105.7(7)
C27A P1 C30B 131.0(5)
C24A P1 Os1 113.4(3)
C30A P1 Os1 115.0(2)
C27B P1 Os1 116.2(6)
C24B P1 Os1 117.5(5)
C27A P1 Os1 117.8(3)
C30B P1 Os1 111.1(5)
C33 P2 C39 108.6(3)
C33 P2 C36 100.3(3)
C39 P2 C36 100.0(3)
C33 P2 Os1 111.17(18)
C39 P2 Os1 113.49(19)
C36 P2 Os1 121.74(19)
C45 P3 C48 101.8(3)
C45 P3 C42 102.5(3)
C48 P3 C42 101.9(3)
C45 P3 Os2 113.57(19)
C48 P3 Os2 115.84(18)
C42 P3 Os2 118.89(19)
C54 P4 C51 100.7(3)
C54 P4 C57 103.6(3)
C51 P4 C57 102.8(3)
C54 P4 Os2 115.80(19)
C51 P4 Os2 113.37(18)
C57 P4 Os2 118.3(2)
C4 N1 C5 116.5(4)
C8 N2 C17 117.9(5)
C8 N2 Os1 117.2(4)
C17 N2 Os1 124.5(3)
C6 N3 C10 119.4(4)
C6 N3 Os2 118.0(3)
C10 N3 Os2 122.7(3)
C2 C1 C5 113.1(5)
C2 C1 Os1 132.2(4)
C5 C1 Os1 114.6(4)
C1 C2 C3 125.0(5)
C1 C2 H2 117.5
C3 C2 H2 117.5
C2 C3 C4 111.8(5)
C2 C3 Os2 132.7(4)
C4 C3 Os2 115.5(4)
N1 C4 C3 127.7(5)
N1 C4 C6 116.8(5)
C3 C4 C6 115.5(5)
N1 C5 C1 125.9(5)
N1 C5 C8 117.5(4)
C1 C5 C8 116.6(5)
N3 C6 C4 115.2(5)
N3 C6 C7 123.6(5)
C4 C6 C7 121.2(5)
C6 C7 H7A 109.5
C6 C7 H7B 109.5
H7A C7 H7B 109.5
C6 C7 H7C 109.5
H7A C7 H7C 109.5
H7B C7 H7C 109.5
N2 C8 C5 115.1(5)
N2 C8 C9 123.6(5)
C5 C8 C9 121.3(5)
C8 C9 H9A 109.5
C8 C9 H9B 109.5
H9A C9 H9B 109.5
C8 C9 H9C 109.5
H9A C9 H9C 109.5
H9B C9 H9C 109.5
C15 C10 C11 118.4(5)
C15 C10 N3 120.8(5)
C11 C10 N3 120.8(5)
C10 C11 C12 119.7(6)
C10 C11 H11 120.2
C12 C11 H11 120.2
C13 C12 C11 122.5(6)
C13 C12 H12 118.7
C11 C12 H12 118.7
C14 C13 C12 117.1(6)
C14 C13 C16 121.1(7)
C12 C13 C16 121.7(7)
C13 C14 C15 121.8(7)
C13 C14 H14 119.1
C15 C14 H14 119.1
C10 C15 C14 120.4(6)
C10 C15 H15 119.8
C14 C15 H15 119.8
C13 C16 H16A 109.5
C13 C16 H16B 109.5
H16A C16 H16B 109.5
C13 C16 H16C 109.5
H16A C16 H16C 109.5
H16B C16 H16C 109.5
C18 C17 C22 117.4(6)
C18 C17 N2 122.6(6)
C22 C17 N2 119.9(6)
C19 C18 C17 121.8(6)
C19 C18 H18 119.1
C17 C18 H18 119.1
C18 C19 C20 120.6(6)
C18 C19 H19 119.7
C20 C19 H19 119.7
C21 C20 C19 118.2(6)
C21 C20 C23 120.6(6)
C19 C20 C23 121.2(6)
C20 C21 C22 121.1(6)
C20 C21 H21 119.4
C22 C21 H21 119.4
C21 C22 C17 120.8(6)
C21 C22 H22 119.6
C17 C22 H22 119.6
C20 C23 H23A 109.5
C20 C23 H23B 109.5
H23A C23 H23B 109.5
C20 C23 H23C 109.5
H23A C23 H23C 109.5
H23B C23 H23C 109.5
C25A C24A C26A 109.8(6)
C25A C24A P1 113.5(7)
C26A C24A P1 113.5(6)
C25A C24A H24A 106.5
C26A C24A H24A 106.5
P1 C24A H24A 106.5
C26B C24B C25B 110.3(9)
C26B C24B P1 111.4(15)
C25B C24B P1 120.0(12)
C26B C24B H24B 104.5
C25B C24B H24B 104.5
P1 C24B H24B 104.5
C24B C25B H25D 109.5
C24B C25B H25E 109.5
H25D C25B H25E 109.5
C24B C25B H25F 109.5
H25D C25B H25F 109.5
H25E C25B H25F 109.5
C24B C26B H26D 109.5
C24B C26B H26E 109.5
H26D C26B H26E 109.5
C24B C26B H26F 109.5
H26D C26B H26F 109.5
H26E C26B H26F 109.5
C28A C27A C29A 108.4(7)
C28A C27A P1 114.4(7)
C29A C27A P1 115.0(7)
C28A C27A H27A 106.1
C29A C27A H27A 106.1
P1 C27A H27A 106.1
C29B C27B C28B 109.8(9)
C29B C27B P1 109.9(14)
C28B C27B P1 115.6(13)
C29B C27B H27B 107.1
C28B C27B H27B 107.1
P1 C27B H27B 107.1
C27B C28B H28D 109.5
C27B C28B H28E 109.5
H28D C28B H28E 109.5
C27B C28B H28F 109.5
H28D C28B H28F 109.5
H28E C28B H28F 109.5
C27B C29B H29D 109.5
C27B C29B H29E 109.5
H29D C29B H29E 109.5
C27B C29B H29F 109.5
H29D C29B H29F 109.5
H29E C29B H29F 109.5
C31A C30A C32A 111.1(6)
C31A C30A P1 112.1(7)
C32A C30A P1 118.4(6)
C31A C30A H30A 104.6
C32A C30A H30A 104.6
P1 C30A H30A 104.6
C31B C30B C32B 109.6(9)
C31B C30B P1 120.1(12)
C32B C30B P1 116.2(13)
C31B C30B H30B 102.7
C32B C30B H30B 102.7
P1 C30B H30B 102.7
C30B C31B H31D 109.5
C30B C31B H31E 109.5
H31D C31B H31E 109.5
C30B C31B H31F 109.5
H31D C31B H31F 109.5
H31E C31B H31F 109.5
C30B C32B H32D 109.5
C30B C32B H32E 109.5
H32D C32B H32E 109.5
C30B C32B H32F 109.5
H32D C32B H32F 109.5
H32E C32B H32F 109.5
C34 C33 C35 108.5(4)
C34 C33 P2 118.4(4)
C35 C33 P2 113.1(4)
C34 C33 H33 105.2
C35 C33 H33 105.2
P2 C33 H33 105.2
C33 C34 H34A 109.5
C33 C34 H34B 109.5
H34A C34 H34B 109.5
C33 C34 H34C 109.5
H34A C34 H34C 109.5
H34B C34 H34C 109.5
C33 C35 H35A 109.5
C33 C35 H35B 109.5
H35A C35 H35B 109.5
C33 C35 H35C 109.5
H35A C35 H35C 109.5
H35B C35 H35C 109.5
C37 C36 C38 110.5(5)
C37 C36 P2 113.1(4)
C38 C36 P2 111.9(4)
C37 C36 H36 107.0
C38 C36 H36 107.0
P2 C36 H36 107.0
C36 C37 H37A 109.5
C36 C37 H37B 109.5
H37A C37 H37B 109.5
C36 C37 H37C 109.5
H37A C37 H37C 109.5
H37B C37 H37C 109.5
C36 C38 H38A 109.5
C36 C38 H38B 109.5
H38A C38 H38B 109.5
C36 C38 H38C 109.5
H38A C38 H38C 109.5
H38B C38 H38C 109.5
C41 C39 C40 107.2(5)
C41 C39 P2 116.0(4)
C40 C39 P2 117.2(4)
C41 C39 H39 105.1
C40 C39 H39 105.1
P2 C39 H39 105.1
C39 C40 H40A 109.5
C39 C40 H40B 109.5
H40A C40 H40B 109.5
C39 C40 H40C 109.5
H40A C40 H40C 109.5
H40B C40 H40C 109.5
C39 C41 H41A 109.5
C39 C41 H41B 109.5
H41A C41 H41B 109.5
C39 C41 H41C 109.5
H41A C41 H41C 109.5
H41B C41 H41C 109.5
C44 C42 C43 108.7(5)
C44 C42 P3 114.1(4)
C43 C42 P3 116.6(4)
C44 C42 H42 105.5
C43 C42 H42 105.5
P3 C42 H42 105.5
C42 C43 H43A 109.5
C42 C43 H43B 109.5
H43A C43 H43B 109.5
C42 C43 H43C 109.5
H43A C43 H43C 109.5
H43B C43 H43C 109.5
C42 C44 H44A 109.5
C42 C44 H44B 109.5
H44A C44 H44B 109.5
C42 C44 H44C 109.5
H44A C44 H44C 109.5
H44B C44 H44C 109.5
C47 C45 C46 110.2(5)
C47 C45 P3 113.2(4)
C46 C45 P3 113.0(4)
C47 C45 H45 106.7
C46 C45 H45 106.7
P3 C45 H45 106.7
C45 C46 H46A 109.5
C45 C46 H46B 109.5
H46A C46 H46B 109.5
C45 C46 H46C 109.5
H46A C46 H46C 109.5
H46B C46 H46C 109.5
C45 C47 H47A 109.5
C45 C47 H47B 109.5
H47A C47 H47B 109.5
C45 C47 H47C 109.5
H47A C47 H47C 109.5
H47B C47 H47C 109.5
C49 C48 C50 107.7(5)
C49 C48 P3 112.2(4)
C50 C48 P3 118.9(4)
C49 C48 H48 105.7
C50 C48 H48 105.7
P3 C48 H48 105.7
C48 C49 H49A 109.5
C48 C49 H49B 109.5
H49A C49 H49B 109.5
C48 C49 H49C 109.5
H49A C49 H49C 109.5
H49B C49 H49C 109.5
C48 C50 H50A 109.5
C48 C50 H50B 109.5
H50A C50 H50B 109.5
C48 C50 H50C 109.5
H50A C50 H50C 109.5
H50B C50 H50C 109.5
C53 C51 C52 111.1(5)
C53 C51 P4 113.2(4)
C52 C51 P4 111.6(4)
C53 C51 H51 106.8
C52 C51 H51 106.8
P4 C51 H51 106.8
C51 C52 H52A 109.5
C51 C52 H52B 109.5
H52A C52 H52B 109.5
C51 C52 H52C 109.5
H52A C52 H52C 109.5
H52B C52 H52C 109.5
C51 C53 H53A 109.5
C51 C53 H53B 109.5
H53A C53 H53B 109.5
C51 C53 H53C 109.5
H53A C53 H53C 109.5
H53B C53 H53C 109.5
C56 C54 C55 109.1(4)
C56 C54 P4 119.6(4)
C55 C54 P4 111.2(4)
C56 C54 H54 105.2
C55 C54 H54 105.2
P4 C54 H54 105.2
C54 C55 H55A 109.5
C54 C55 H55B 109.5
H55A C55 H55B 109.5
C54 C55 H55C 109.5
H55A C55 H55C 109.5
H55B C55 H55C 109.5
C54 C56 H56A 109.5
C54 C56 H56B 109.5
H56A C56 H56B 109.5
C54 C56 H56C 109.5
H56A C56 H56C 109.5
H56B C56 H56C 109.5
C58 C57 C59 109.4(5)
C58 C57 P4 114.1(4)
C59 C57 P4 115.8(4)
C58 C57 H57 105.6
C59 C57 H57 105.6
P4 C57 H57 105.6
C57 C58 H58A 109.5
C57 C58 H58B 109.5
H58A C58 H58B 109.5
C57 C58 H58C 109.5
H58A C58 H58C 109.5
H58B C58 H58C 109.5
C57 C59 H59A 109.5
C57 C59 H59B 109.5
H59A C59 H59B 109.5
C57 C59 H59C 109.5
H59A C59 H59C 109.5
H59B C59 H59C 109.5
C62A C61A C66A 120.0
C62A C61A C60A 118.5(13)
C66A C61A C60A 121.5(13)
C61A C62A C63A 120.0
C61A C62A H62A 120.0
C63A C62A H62A 120.0
C64A C63A C62A 120.0
C64A C63A H63A 120.0
C62A C63A H63A 120.0
C63A C64A C65A 120.0
C63A C64A H64A 120.0
C65A C64A H64A 120.0
C66A C65A C64A 120.0
C66A C65A H65A 120.0
C64A C65A H65A 120.0
C65A C66A C61A 120.0
C65A C66A H66A 120.0
C61A C66A H66A 120.0
C61B C60B H60D 109.5
C61B C60B H60E 109.5
H60D C60B H60E 109.5
C61B C60B H60F 109.5
H60D C60B H60F 109.5
H60E C60B H60F 109.5
C62B C61B C66B 120.0
C62B C61B C60B 127.4(13)
C66B C61B C60B 112.5(13)
C63B C62B C61B 120.0
C63B C62B H62B 120.0
C61B C62B H62B 120.0
C62B C63B C64B 120.0
C62B C63B H63B 120.0
C64B C63B H63B 120.0
C63B C64B C65B 120.0
C63B C64B H64B 120.0
C65B C64B H64B 120.0
C66B C65B C64B 120.0
C66B C65B H65B 120.0
C64B C65B H65B 120.0
C65B C66B C61B 120.0
C65B C66B H66B 120.0
C61B C66B H66B 120.0

loop_
_geom_bond_atom_site_label_1
_geom_bond_atom_site_label_2
_geom_bond_distance
Os1 C1 2.100(5)
Os1 N2 2.179(4)
Os1 P1 2.3316(15)
Os1 P2 2.3355(15)
Os1 H02 1.5862
Os1 H01 1.582(10)
Os1 H03 1.567(10)
Os2 C3 2.100(6)
Os2 N3 2.183(4)
Os2 P4 2.3412(16)
Os2 P3 2.3414(16)
Os2 H04 1.570(10)
Os2 H05 1.576(10)
Os2 H06 1.581(10)
P1 C24A 1.839(8)
P1 C30A 1.864(8)
P1 C27B 1.865(18)
P1 C24B 1.867(16)
P1 C27A 1.885(9)
P1 C30B 1.887(16)
P2 C33 1.858(6)
P2 C39 1.872(5)
P2 C36 1.872(5)
P3 C45 1.853(5)
P3 C48 1.864(6)
P3 C42 1.876(6)
P4 C54 1.861(6)
P4 C51 1.862(5)
P4 C57 1.885(6)
N1 C4 1.320(7)
N1 C5 1.346(6)
N2 C8 1.313(6)
N2 C17 1.442(7)
N3 C6 1.306(7)
N3 C10 1.433(6)
C1 C2 1.420(7)
C1 C5 1.429(6)
C2 C3 1.423(7)
C2 H2 0.9500
C3 C4 1.436(7)
C4 C6 1.454(6)
C5 C8 1.433(7)
C6 C7 1.509(7)
C7 H7A 0.9800
C7 H7B 0.9800
C7 H7C 0.9800
C8 C9 1.517(7)
C9 H9A 0.9800
C9 H9B 0.9800
C9 H9C 0.9800
C10 C15 1.366(8)
C10 C11 1.372(7)
C11 C12 1.389(8)
C11 H11 0.9500
C12 C13 1.358(9)
C12 H12 0.9500
C13 C14 1.356(9)
C13 C16 1.501(8)
C14 C15 1.392(8)
C14 H14 0.9500
C15 H15 0.9500
C16 H16A 0.9800
C16 H16B 0.9800
C16 H16C 0.9800
C17 C18 1.382(8)
C17 C22 1.406(8)
C18 C19 1.374(8)
C18 H18 0.9500
C19 C20 1.402(8)
C19 H19 0.9500
C20 C21 1.375(8)
C20 C23 1.513(9)
C21 C22 1.385(8)
C21 H21 0.9500
C22 H22 0.9500
C23 H23A 0.9800
C23 H23B 0.9800
C23 H23C 0.9800
C24A C25A 1.527(8)
C24A C26A 1.543(7)
C24A H24A 1.0000
C25A H25A 0.9800
C25A H25B 0.9800
C25A H25C 0.9800
C26A H26A 0.9800
C26A H26B 0.9800
C26A H26C 0.9800
C24B C26B 1.527(10)
C24B C25B 1.545(9)
C24B H24B 1.0000
C25B H25D 0.9800
C25B H25E 0.9800
C25B H25F 0.9800
C26B H26D 0.9800
C26B H26E 0.9800
C26B H26F 0.9800
C27A C28A 1.538(8)
C27A C29A 1.549(8)
C27A H27A 1.0000
C28A H28A 0.9800
C28A H28B 0.9800
C28A H28C 0.9800
C29A H29A 0.9800
C29A H29B 0.9800
C29A H29C 0.9800
C27B C29B 1.533(10)
C27B C28B 1.541(9)
C27B H27B 1.0000
C28B H28D 0.9800
C28B H28E 0.9800
C28B H28F 0.9800
C29B H29D 0.9800
C29B H29E 0.9800
C29B H29F 0.9800
C30A C31A 1.524(8)
C30A C32A 1.535(7)
C30A H30A 1.0000
C31A H31A 0.9800
C31A H31B 0.9800
C31A H31C 0.9800
C32A H32A 0.9800
C32A H32B 0.9800
C32A H32C 0.9800
C30B C31B 1.538(9)
C30B C32B 1.539(10)
C30B H30B 1.0000
C31B H31D 0.9800
C31B H31E 0.9800
C31B H31F 0.9800
C32B H32D 0.9800
C32B H32E 0.9800
C32B H32F 0.9800
C33 C34 1.529(7)
C33 C35 1.541(7)
C33 H33 1.0000
C34 H34A 0.9800
C34 H34B 0.9800
C34 H34C 0.9800
C35 H35A 0.9800
C35 H35B 0.9800
C35 H35C 0.9800
C36 C37 1.507(8)
C36 C38 1.533(7)
C36 H36 1.0000
C37 H37A 0.9800
C37 H37B 0.9800
C37 H37C 0.9800
C38 H38A 0.9800
C38 H38B 0.9800
C38 H38C 0.9800
C39 C41 1.527(7)
C39 C40 1.529(7)
C39 H39 1.0000
C40 H40A 0.9800
C40 H40B 0.9800
C40 H40C 0.9800
C41 H41A 0.9800
C41 H41B 0.9800
C41 H41C 0.9800
C42 C44 1.517(8)
C42 C43 1.528(8)
C42 H42 1.0000
C43 H43A 0.9800
C43 H43B 0.9800
C43 H43C 0.9800
C44 H44A 0.9800
C44 H44B 0.9800
C44 H44C 0.9800
C45 C47 1.521(7)
C45 C46 1.528(8)
C45 H45 1.0000
C46 H46A 0.9800
C46 H46B 0.9800
C46 H46C 0.9800
C47 H47A 0.9800
C47 H47B 0.9800
C47 H47C 0.9800
C48 C49 1.526(7)
C48 C50 1.531(7)
C48 H48 1.0000
C49 H49A 0.9800
C49 H49B 0.9800
C49 H49C 0.9800
C50 H50A 0.9800
C50 H50B 0.9800
C50 H50C 0.9800
C51 C53 1.528(8)
C51 C52 1.530(7)
C51 H51 1.0000
C52 H52A 0.9800
C52 H52B 0.9800
C52 H52C 0.9800
C53 H53A 0.9800
C53 H53B 0.9800
C53 H53C 0.9800
C54 C56 1.529(7)
C54 C55 1.538(7)
C54 H54 1.0000
C55 H55A 0.9800
C55 H55B 0.9800
C55 H55C 0.9800
C56 H56A 0.9800
C56 H56B 0.9800
C56 H56C 0.9800
C57 C58 1.527(8)
C57 C59 1.549(8)
C57 H57 1.0000
C58 H58A 0.9800
C58 H58B 0.9800
C58 H58C 0.9800
C59 H59A 0.9800
C59 H59B 0.9800
C59 H59C 0.9800
C60A C61A 1.562(9)
C60A H60A 0.9800
C60A H60B 0.9800
C60A H60C 0.9800
C61A C62A 1.3900
C61A C66A 1.3900
C62A C63A 1.3900
C62A H62A 0.9500
C63A C64A 1.3900
C63A H63A 0.9500
C64A C65A 1.3900
C64A H64A 0.9500
C65A C66A 1.3900
C65A H65A 0.9500
C66A H66A 0.9500
C60B C61B 1.545(9)
C60B H60D 0.9800
C60B H60E 0.9800
C60B H60F 0.9800
C61B C62B 1.3900
C61B C66B 1.3900
C62B C63B 1.3900
C62B H62B 0.9500
C63B C64B 1.3900
C63B H63B 0.9500
C64B C65B 1.3900
C64B H64B 0.9500
C65B C66B 1.3900
C65B H65B 0.9500
C66B H66B 0.9500
